data_1558554
loop_
_publ_author_name
'Luo, Weiwei'
'Sun, Zhicheng'
'Fernando, E. H. Nisala'
'Nesterov, Vladimir'
'Cundari, Thomas R.'
'Wang, Hong'

_publ_section_title
;
 Formal Oxo- and Aza-[3+2] Reactions of \a-Enaminones and Quinones: A
 Double Divergent Process and the Roles of Chiral Phosphoric Acid and
 Molecular Sieves
;
_journal_name_full 'Chemical Science'
_journal_paper_doi 10.1039/D0SC02078H
_journal_year 2020
_chemical_formula_moiety 'C20 H17 N O4'
_chemical_formula_sum 'C20 H17 N O4'
_chemical_formula_weight 335.35
_space_group_crystal_system monoclinic
_space_group_IT_number 14
_space_group_name_Hall '-P 2ybc'
_space_group_name_H-M_alt 'P 1 21/c 1'
_atom_sites_solution_hydrogens geom
_audit_creation_date 2019-02-14
_audit_creation_method
;
Olex2 1.2
(compiled 2018.05.29 svn.r3508 for OlexSys, GUI svn.r5506)
;
_audit_update_record
;
2019-05-28 deposited with the CCDC.	2020-07-08 downloaded from the CCDC.
;
_cell_angle_alpha 90
_cell_angle_beta 103.9840(10)
_cell_angle_gamma 90
_cell_formula_units_Z 8
_cell_length_a 12.27300(10)
_cell_length_b 13.85930(10)
_cell_length_c 19.0331(2)
_cell_measurement_reflns_used 21175
_cell_measurement_temperature 100.00(10)
_cell_measurement_theta_max 77.1770
_cell_measurement_theta_min 3.7150
_cell_volume 3141.49(5)
_computing_cell_refinement 'CrysAlisPro 1.171.40.35a (Rigaku OD, 2018)'
_computing_data_collection 'CrysAlisPro 1.171.40.35a (Rigaku OD, 2018)'
_computing_data_reduction 'CrysAlisPro 1.171.40.35a (Rigaku OD, 2018)'
_computing_molecular_graphics 'Olex2 (Dolomanov et al., 2009)'
_computing_publication_material 'Olex2 (Dolomanov et al., 2009)'
_computing_structure_refinement 'ShelXL (Sheldrick, 2015)'
_computing_structure_solution 'ShelXT (Sheldrick, 2015)'
_diffrn_ambient_environment N~2~
_diffrn_ambient_temperature 100.00(10)
_diffrn_detector 'CCD plate'
_diffrn_detector_area_resol_mean 10.0000
_diffrn_detector_type HyPix
_diffrn_measured_fraction_theta_full 1.000
_diffrn_measured_fraction_theta_max 0.985
_diffrn_measurement_details
;
List of Runs (angles in degrees, time in seconds):

  # Type    Start    End  Width  t~exp~   \w     \q     \k     \f   Frames
#--------------------------------------------------------------------------
  1  \w   -121.00 -46.00   0.50    0.50    --  -47.07 -32.00  10.00  150
  2  \w    -41.00  16.00   0.50    0.50    --  -47.07  32.00 169.00  114
  3  \w     53.00  78.00   0.50    0.50    --   47.07  32.00 169.00   50
  4  \w    -25.00   0.00   0.50    0.50    --   47.07 -32.00  10.00   50
  5  \w   -141.00-116.00   0.50    0.50    --  -86.25 -32.00  10.00   50
  6  \w    -47.00 -22.00   0.50    0.50    --  -86.25  32.00 169.00   50
  7  \w     95.00 173.00   0.50    0.50    --  107.75  32.00 169.00  156
  8  \w   -119.00 -79.00   0.50    0.50    --  -47.07-125.00-180.00   80
  9  \w    -27.00  14.00   0.50    0.50    --   47.07 -19.00-150.00   82
 10  \w     85.00 119.00   0.50    0.50    --   47.07  77.00 -30.00   68
 11  \w    -26.00  15.00   0.50    0.50    --   47.07 -19.00 -90.00   82
 12  \w     88.00 118.00   0.50    0.50    --   47.07  77.00-120.00   60
 13  \w    -59.00 -24.00   0.50    0.50    --  -86.25  45.00   0.00   70
 14  \w    -45.00 -20.00   0.50    0.50    --  -86.25  30.00 -30.00   50
 15  \w     34.00  59.00   0.50    0.50    --  107.75 -61.00  90.00   50
 16  \w     54.00  95.00   0.50    0.50    --  107.75 -77.00-150.00   82
 17  \w     34.00  59.00   0.50    0.50    --  107.75 -61.00  60.00   50
 18  \w     34.00  60.00   0.50    0.50    --  107.75 -61.00   0.00   52
 19  \w     60.00  95.00   0.50    0.50    --  107.75 -77.00-120.00   70
 20  \w     34.00  61.00   0.50    0.50    --  107.75 -61.00 -30.00   54
 21  \w     39.00  91.00   0.50    0.50    --  107.75 -77.00  60.00  104
 22  \w     44.00  69.00   0.50    0.50    --  107.75 -77.00  90.00   50
 23  \w     98.00 155.00   0.50    0.50    --  107.75 125.00  60.00  114
 24  \w     37.00  94.00   0.50    0.50    --  107.75 -77.00   0.00  114
 25  \w    105.00 172.00   0.50    0.50    --  107.75 125.00  90.00  134
 26  \w    142.00 177.00   0.50    0.50    --  107.75  45.00 -90.00   70
 27  \w     94.00 135.00   0.50    0.50    --  107.75  45.00 -90.00   82
 28  \w    120.00 173.00   0.50    0.50    --  107.75  15.00  30.00  106
 29  \w     42.00  73.00   0.50    0.50    --  107.75-125.00 -30.00   62
 30  \w     84.00 110.00   0.50    0.50    --  107.75-125.00 -30.00   52
 31  \w     64.00  90.00   0.50    0.50    --  107.75 -77.00  30.00   52
 32  \w     48.00  96.00   0.50    0.50    --  107.75 -77.00 150.00   96
 33  \w     34.00  59.00   0.50    0.50    --  107.75 -61.00  30.00   50
 34  \w     34.00  59.00   0.50    0.50    --  107.75 -61.00 -90.00   50
 35  \w     95.00 145.00   0.50    0.50    --  107.75  45.00-150.00  100
 36  \w     36.00  61.00   0.50    0.50    --  107.75 -61.00-150.00   50
;
_diffrn_measurement_device 'four-circle diffractometer'
_diffrn_measurement_device_type 'XtaLAB Synergy, Dualflex, HyPix'
_diffrn_measurement_method '\w scans'
_diffrn_orient_matrix_type 'CrysAlisPro convention (1999,Acta A55,543-557)'
_diffrn_orient_matrix_UB_11 -0.0213243000
_diffrn_orient_matrix_UB_12 -0.0002368000
_diffrn_orient_matrix_UB_13 0.0765087000
_diffrn_orient_matrix_UB_21 0.1161531000
_diffrn_orient_matrix_UB_22 -0.0459255000
_diffrn_orient_matrix_UB_23 0.0301985000
_diffrn_orient_matrix_UB_31 0.0527282000
_diffrn_orient_matrix_UB_32 0.1012546000
_diffrn_orient_matrix_UB_33 0.0138607000
_diffrn_radiation_monochromator mirror
_diffrn_radiation_probe x-ray
_diffrn_radiation_type CuK\a
_diffrn_radiation_wavelength 1.54184
_diffrn_reflns_av_R_equivalents 0.0265
_diffrn_reflns_av_unetI/netI 0.0203
_diffrn_reflns_Laue_measured_fraction_full 1.000
_diffrn_reflns_Laue_measured_fraction_max 0.985
_diffrn_reflns_limit_h_max 15
_diffrn_reflns_limit_h_min -15
_diffrn_reflns_limit_k_max 17
_diffrn_reflns_limit_k_min -15
_diffrn_reflns_limit_l_max 24
_diffrn_reflns_limit_l_min -24
_diffrn_reflns_number 29255
_diffrn_reflns_point_group_measured_fraction_full 1.000
_diffrn_reflns_point_group_measured_fraction_max 0.985
_diffrn_reflns_theta_full 67.684
_diffrn_reflns_theta_max 77.708
_diffrn_reflns_theta_min 3.712
_diffrn_source 'micro-focus sealed X-ray tube'
_diffrn_source_type 'PhotonJet (Cu) X-ray Source'
_exptl_absorpt_coefficient_mu 0.814
_exptl_absorpt_correction_T_max 1.00000
_exptl_absorpt_correction_T_min 0.82155
_exptl_absorpt_correction_type multi-scan
_exptl_absorpt_process_details
;
CrysAlisPro 1.171.40.35a (Rigaku Oxford Diffraction, 2018)
Empirical absorption correction using spherical harmonics,
 implemented in SCALE3 ABSPACK scaling algorithm.
;
_exptl_crystal_colour 'clear light colourless'
_exptl_crystal_density_diffrn 1.418
_exptl_crystal_description block
_exptl_crystal_F_000 1408
_exptl_crystal_recrystallization_method 'Vapour deposition'
_exptl_crystal_size_max 0.1
_exptl_crystal_size_mid 0.05
_exptl_crystal_size_min 0.04
_refine_diff_density_max 0.319
_refine_diff_density_min -0.307
_refine_diff_density_rms 0.051
_refine_ls_extinction_method none
_refine_ls_goodness_of_fit_ref 1.045
_refine_ls_hydrogen_treatment constr
_refine_ls_matrix_type full
_refine_ls_number_parameters 455
_refine_ls_number_reflns 6612
_refine_ls_number_restraints 0
_refine_ls_restrained_S_all 1.045
_refine_ls_R_factor_all 0.0420
_refine_ls_R_factor_gt 0.0392
_refine_ls_shift/su_max 0.001
_refine_ls_shift/su_mean 0.000
_refine_ls_structure_factor_coef Fsqd
_refine_ls_weighting_details 'w=1/[\s^2^(Fo^2^)+(0.0561P)^2^+1.2199P] where P=(Fo^2^+2Fc^2^)/3'
_refine_ls_weighting_scheme calc
_refine_ls_wR_factor_gt 0.1040
_refine_ls_wR_factor_ref 0.1063
_reflns_Friedel_coverage 0.000
_reflns_number_gt 6030
_reflns_number_total 6612
_reflns_threshold_expression 'I > 2\s(I)'
_cod_data_source_file d0sc02078h2.cif
_cod_data_source_block str0214lt100kcu
_cod_database_code 1558554
_shelx_shelxl_version_number 2018/3
_chemical_oxdiff_formula C20H17NO5
_shelx_space_group_comment
;
The symmetry employed for this shelxl refinement is uniquely defined
by the following loop, which should always be used as a source of
symmetry information in preference to the above space-group names.
They are only intended as comments.
;
_shelx_estimated_absorpt_t_max 0.968
_shelx_estimated_absorpt_t_min 0.923
_reflns_odcompleteness_completeness 100.00
_reflns_odcompleteness_iscentric 1
_reflns_odcompleteness_theta 66.97
_olex2_refinement_description
;
1. Fixed Uiso
 At 1.2 times of:
  All C(H) groups, All C(H,H) groups
 At 1.5 times of:
  All C(H,H,H) groups, All O(H) groups
2.a Secondary CH2 refined with riding coordinates:
 C10(H10A,H10B), C11(H11A,H11B), C12(H12A,H12B), C10A(H10C,H10D), C11A(H11C,
 H11D), C12A(H12C,H12D)
2.b Aromatic/amide H refined with riding coordinates:
 C4(H4), C5(H5), C14(H14), C15(H15), C16(H16), C17(H17), C18(H18), C4A(H4A),
 C5A(H5A), C14A(H14A), C15A(H15A), C16A(H16A), C17A(H17A), C18A(H18A)
2.c Idealised Me refined as rotating group:
 C20(H20A,H20B,H20C), C20A(H20D,H20E,H20F)
2.d Idealised tetrahedral OH refined as rotating group:
 O2(H2), O2A(H2A)
;
_olex2_submission_special_instructions 'No special instructions were received'
_oxdiff_exptl_absorpt_empirical_details
;
Empirical correction (ABSPACK) includes:
- Absorption correction using spherical harmonics
- Frame scaling
;
_oxdiff_exptl_absorpt_empirical_full_max 1.172
_oxdiff_exptl_absorpt_empirical_full_min 0.840

loop_
_space_group_symop_operation_xyz
'x, y, z'
'-x, y+1/2, -z+1/2'
'-x, -y, -z'
'x, -y-1/2, z-1/2'

loop_
_atom_site_label
_atom_site_type_symbol
_atom_site_fract_x
_atom_site_fract_y
_atom_site_fract_z
_atom_site_U_iso_or_equiv
_atom_site_adp_type
_atom_site_occupancy
_atom_site_site_symmetry_order
_atom_site_calc_flag
_atom_site_refinement_flags_posn
_atom_site_refinement_flags_adp
_atom_site_refinement_flags_occupancy
_atom_site_disorder_assembly
_atom_site_disorder_group
O1 O 0.55080(8) 0.10105(7) 0.60373(5) 0.0295(2) Uani 1 1 d . . . . .
O2 O 0.94862(8) 0.43509(7) 0.40933(5) 0.0299(2) Uani 1 1 d . . . . .
H2 H 0.923802 0.489303 0.412980 0.045 Uiso 1 1 calc GR . . . .
O3 O 0.83499(8) 0.56503(7) 0.45891(5) 0.0315(2) Uani 1 1 d . . . . .
O4 O 0.77786(8) 0.51981(6) 0.55788(5) 0.0277(2) Uani 1 1 d . . . . .
N1 N 0.73471(8) 0.16535(7) 0.53845(5) 0.0186(2) Uani 1 1 d . . . . .
C1 C 0.57042(10) 0.18632(9) 0.59678(6) 0.0206(2) Uani 1 1 d . . . . .
C2 C 0.65814(9) 0.22212(8) 0.56299(6) 0.0182(2) Uani 1 1 d . . . . .
C3 C 0.79953(9) 0.22683(8) 0.50837(6) 0.0179(2) Uani 1 1 d . . . . .
C4 C 0.88164(10) 0.20153(9) 0.47154(6) 0.0205(2) Uani 1 1 d . . . . .
H4 H 0.903717 0.137675 0.469078 0.025 Uiso 1 1 calc R . . . .
C5 C 0.92814(10) 0.27374(10) 0.43939(7) 0.0230(3) Uani 1 1 d . . . . .
H5 H 0.981578 0.258352 0.413890 0.028 Uiso 1 1 calc R . . . .
C6 C 0.89692(10) 0.37089(9) 0.44403(6) 0.0220(2) Uani 1 1 d . . . . .
C7 C 0.82042(10) 0.39808(9) 0.48431(6) 0.0197(2) Uani 1 1 d . . . . .
C8 C 0.76597(9) 0.32296(8) 0.51505(6) 0.0175(2) Uani 1 1 d . . . . .
C9 C 0.67447(9) 0.31849(8) 0.54961(6) 0.0180(2) Uani 1 1 d . . . . .
C10 C 0.59804(10) 0.39581(9) 0.56609(7) 0.0224(2) Uani 1 1 d . . . . .
H10A H 0.585291 0.444273 0.528218 0.027 Uiso 1 1 calc R . . . .
H10B H 0.633494 0.426981 0.611492 0.027 Uiso 1 1 calc R . . . .
C11 C 0.48566(10) 0.35240(9) 0.57132(7) 0.0244(3) Uani 1 1 d . . . . .
H11A H 0.442171 0.400781 0.589362 0.029 Uiso 1 1 calc R . . . .
H11B H 0.443502 0.332962 0.523508 0.029 Uiso 1 1 calc R . . . .
C12 C 0.50356(10) 0.26509(10) 0.62178(7) 0.0245(3) Uani 1 1 d . . . . .
H12A H 0.542609 0.285505 0.670046 0.029 Uiso 1 1 calc R . . . .
H12B H 0.431080 0.239546 0.624433 0.029 Uiso 1 1 calc R . . . .
C13 C 0.75985(10) 0.06506(8) 0.55069(6) 0.0186(2) Uani 1 1 d . . . . .
C14 C 0.86708(10) 0.03958(9) 0.58953(6) 0.0207(2) Uani 1 1 d . . . . .
H14 H 0.919780 0.087112 0.607854 0.025 Uiso 1 1 calc R . . . .
C15 C 0.89506(11) -0.05715(9) 0.60083(7) 0.0244(3) Uani 1 1 d . . . . .
H15 H 0.967050 -0.074640 0.626051 0.029 Uiso 1 1 calc R . . . .
C16 C 0.81561(11) -0.12771(9) 0.57448(7) 0.0266(3) Uani 1 1 d . . . . .
H16 H 0.833838 -0.192475 0.583077 0.032 Uiso 1 1 calc R . . . .
C17 C 0.70878(11) -0.10186(9) 0.53523(7) 0.0243(3) Uani 1 1 d . . . . .
H17 H 0.655975 -0.149474 0.517327 0.029 Uiso 1 1 calc R . . . .
C18 C 0.68058(10) -0.00560(9) 0.52267(6) 0.0205(2) Uani 1 1 d . . . . .
H18 H 0.609467 0.011684 0.495804 0.025 Uiso 1 1 calc R . . . .
C19 C 0.81006(10) 0.50160(9) 0.49723(7) 0.0233(3) Uani 1 1 d . . . . .
C20 C 0.77843(12) 0.61943(9) 0.57991(9) 0.0320(3) Uani 1 1 d . . . . .
H20A H 0.775715 0.660430 0.538868 0.048 Uiso 1 1 calc GR . . . .
H20B H 0.845750 0.632432 0.616475 0.048 Uiso 1 1 calc GR . . . .
H20C H 0.714209 0.631717 0.599039 0.048 Uiso 1 1 calc GR . . . .
O1A O 0.93659(8) 0.52198(7) 0.73208(5) 0.0292(2) Uani 1 1 d . . . . .
O2A O 0.49760(8) 0.18414(8) 0.88824(5) 0.0293(2) Uani 1 1 d . . . . .
H2A H 0.520858 0.129510 0.884000 0.044 Uiso 1 1 calc GR . . . .
O3A O 0.60398(8) 0.05436(7) 0.83736(5) 0.0314(2) Uani 1 1 d . . . . .
O4A O 0.70014(8) 0.09951(6) 0.75714(5) 0.0267(2) Uani 1 1 d . . . . .
N1A N 0.75513(8) 0.45376(7) 0.79377(6) 0.0209(2) Uani 1 1 d . . . . .
C1A C 0.91320(10) 0.43646(9) 0.73129(6) 0.0210(2) Uani 1 1 d . . . . .
C2A C 0.82582(10) 0.39742(9) 0.76417(6) 0.0191(2) Uani 1 1 d . . . . .
C3A C 0.68261(10) 0.39251(9) 0.81671(6) 0.0203(2) Uani 1 1 d . . . . .
C4A C 0.59762(10) 0.41905(10) 0.85059(7) 0.0238(3) Uani 1 1 d . . . . .
H4A H 0.582038 0.483578 0.857371 0.029 Uiso 1 1 calc R . . . .
C5A C 0.53835(10) 0.34679(10) 0.87335(7) 0.0259(3) Uani 1 1 d . . . . .
H5A H 0.482369 0.362473 0.896720 0.031 Uiso 1 1 calc R . . . .
C6A C 0.56061(10) 0.24911(10) 0.86201(6) 0.0236(3) Uani 1 1 d . . . . .
C7A C 0.64061(10) 0.22157(9) 0.82420(6) 0.0206(2) Uani 1 1 d . . . . .
C8A C 0.70650(10) 0.29595(9) 0.80163(6) 0.0189(2) Uani 1 1 d . . . . .
C9A C 0.79997(10) 0.30058(8) 0.76839(6) 0.0183(2) Uani 1 1 d . . . . .
C10A C 0.87007(10) 0.22427(9) 0.74362(6) 0.0202(2) Uani 1 1 d . . . . .
H10C H 0.830066 0.199788 0.696730 0.024 Uiso 1 1 calc R . . . .
H10D H 0.882189 0.170947 0.777635 0.024 Uiso 1 1 calc R . . . .
C11A C 0.98366(10) 0.26515(9) 0.73806(7) 0.0223(2) Uani 1 1 d . . . . .
H11C H 1.030488 0.275188 0.786410 0.027 Uiso 1 1 calc R . . . .
H11D H 1.020935 0.218528 0.713855 0.027 Uiso 1 1 calc R . . . .
C12A C 0.97158(11) 0.36051(9) 0.69650(7) 0.0238(3) Uani 1 1 d . . . . .
H12C H 1.045446 0.383715 0.694757 0.029 Uiso 1 1 calc R . . . .
H12D H 0.928959 0.349705 0.647149 0.029 Uiso 1 1 calc R . . . .
C13A C 0.76141(10) 0.55561(9) 0.80807(7) 0.0203(2) Uani 1 1 d . . . . .
C14A C 0.82345(11) 0.58919(9) 0.87453(7) 0.0244(3) Uani 1 1 d . . . . .
H14A H 0.861858 0.546051 0.909206 0.029 Uiso 1 1 calc R . . . .
C15A C 0.82774(11) 0.68748(10) 0.88884(7) 0.0260(3) Uani 1 1 d . . . . .
H15A H 0.869458 0.710243 0.933171 0.031 Uiso 1 1 calc R . . . .
C16A C 0.77021(10) 0.75182(9) 0.83742(7) 0.0245(3) Uani 1 1 d . . . . .
H16A H 0.773344 0.817654 0.847146 0.029 Uiso 1 1 calc R . . . .
C17A C 0.70789(11) 0.71775(10) 0.77137(8) 0.0277(3) Uani 1 1 d . . . . .
H17A H 0.669457 0.760877 0.736690 0.033 Uiso 1 1 calc R . . . .
C18A C 0.70272(11) 0.61951(10) 0.75688(7) 0.0263(3) Uani 1 1 d . . . . .
H18A H 0.659904 0.596689 0.712874 0.032 Uiso 1 1 calc R . . . .
C19A C 0.64687(10) 0.11826(9) 0.80821(7) 0.0224(2) Uani 1 1 d . . . . .
C20A C 0.71211(13) -0.00093(9) 0.74016(9) 0.0325(3) Uani 1 1 d . . . . .
H20D H 0.749508 -0.005838 0.701447 0.049 Uiso 1 1 calc GR . . . .
H20E H 0.639209 -0.030170 0.725576 0.049 Uiso 1 1 calc GR . . . .
H20F H 0.755554 -0.033544 0.782156 0.049 Uiso 1 1 calc GR . . . .

loop_
_atom_site_aniso_label
_atom_site_aniso_U_11
_atom_site_aniso_U_22
_atom_site_aniso_U_33
_atom_site_aniso_U_23
_atom_site_aniso_U_13
_atom_site_aniso_U_12
O1 0.0283(5) 0.0234(5) 0.0401(5) 0.0050(4) 0.0146(4) -0.0028(4)
O2 0.0302(5) 0.0319(5) 0.0296(5) 0.0091(4) 0.0112(4) -0.0052(4)
O3 0.0354(5) 0.0232(5) 0.0341(5) 0.0104(4) 0.0048(4) -0.0037(4)
O4 0.0310(5) 0.0160(4) 0.0375(5) -0.0014(4) 0.0113(4) -0.0029(3)
N1 0.0175(5) 0.0163(5) 0.0223(5) 0.0018(4) 0.0056(4) -0.0002(4)
C1 0.0176(5) 0.0225(6) 0.0209(5) 0.0030(5) 0.0030(4) -0.0019(4)
C2 0.0163(5) 0.0192(6) 0.0183(5) 0.0005(4) 0.0030(4) 0.0005(4)
C3 0.0164(5) 0.0182(5) 0.0181(5) 0.0014(4) 0.0026(4) -0.0011(4)
C4 0.0193(5) 0.0215(6) 0.0201(5) -0.0007(4) 0.0037(4) 0.0015(4)
C5 0.0194(6) 0.0301(7) 0.0206(6) 0.0005(5) 0.0070(5) 0.0005(5)
C6 0.0197(6) 0.0264(6) 0.0190(5) 0.0038(5) 0.0031(5) -0.0050(5)
C7 0.0183(5) 0.0201(6) 0.0192(5) 0.0038(4) 0.0017(4) -0.0007(4)
C8 0.0163(5) 0.0178(5) 0.0172(5) 0.0007(4) 0.0015(4) -0.0008(4)
C9 0.0166(5) 0.0184(5) 0.0181(5) 0.0004(4) 0.0027(4) -0.0005(4)
C10 0.0212(6) 0.0191(6) 0.0278(6) -0.0014(5) 0.0077(5) 0.0006(4)
C11 0.0206(6) 0.0242(6) 0.0293(6) -0.0015(5) 0.0079(5) 0.0022(5)
C12 0.0211(6) 0.0292(7) 0.0250(6) -0.0001(5) 0.0092(5) -0.0011(5)
C13 0.0215(6) 0.0164(5) 0.0184(5) 0.0007(4) 0.0055(4) 0.0006(4)
C14 0.0212(6) 0.0191(6) 0.0210(6) -0.0014(4) 0.0034(5) -0.0013(4)
C15 0.0243(6) 0.0219(6) 0.0252(6) 0.0010(5) 0.0024(5) 0.0043(5)
C16 0.0323(7) 0.0150(6) 0.0320(7) 0.0005(5) 0.0071(5) 0.0023(5)
C17 0.0273(6) 0.0185(6) 0.0272(6) -0.0033(5) 0.0068(5) -0.0048(5)
C18 0.0209(6) 0.0201(6) 0.0201(5) 0.0000(4) 0.0043(4) -0.0016(4)
C19 0.0197(6) 0.0212(6) 0.0267(6) 0.0055(5) 0.0011(5) -0.0019(4)
C20 0.0341(7) 0.0161(6) 0.0462(8) -0.0031(6) 0.0107(6) -0.0012(5)
O1A 0.0328(5) 0.0218(5) 0.0365(5) 0.0026(4) 0.0152(4) -0.0014(4)
O2A 0.0249(5) 0.0393(5) 0.0255(5) -0.0004(4) 0.0094(4) -0.0097(4)
O3A 0.0360(5) 0.0275(5) 0.0320(5) 0.0034(4) 0.0108(4) -0.0098(4)
O4A 0.0334(5) 0.0183(4) 0.0313(5) -0.0004(4) 0.0132(4) -0.0020(4)
N1A 0.0209(5) 0.0196(5) 0.0234(5) -0.0009(4) 0.0079(4) 0.0017(4)
C1A 0.0202(6) 0.0226(6) 0.0198(5) 0.0017(5) 0.0042(4) 0.0005(4)
C2A 0.0181(5) 0.0208(6) 0.0183(5) -0.0007(4) 0.0040(4) 0.0025(4)
C3A 0.0178(5) 0.0238(6) 0.0190(5) -0.0004(5) 0.0040(4) 0.0014(4)
C4A 0.0196(6) 0.0290(6) 0.0229(6) -0.0046(5) 0.0053(5) 0.0031(5)
C5A 0.0185(6) 0.0379(7) 0.0226(6) -0.0055(5) 0.0074(5) -0.0013(5)
C6A 0.0181(5) 0.0348(7) 0.0170(5) -0.0007(5) 0.0026(4) -0.0057(5)
C7A 0.0181(5) 0.0255(6) 0.0173(5) 0.0002(5) 0.0025(4) -0.0020(5)
C8A 0.0180(5) 0.0216(6) 0.0162(5) 0.0000(4) 0.0026(4) 0.0003(4)
C9A 0.0178(5) 0.0206(6) 0.0160(5) -0.0014(4) 0.0031(4) 0.0002(4)
C10A 0.0207(6) 0.0202(6) 0.0203(5) -0.0022(4) 0.0060(4) 0.0006(4)
C11A 0.0203(6) 0.0226(6) 0.0250(6) -0.0025(5) 0.0073(5) 0.0017(5)
C12A 0.0228(6) 0.0267(6) 0.0243(6) -0.0013(5) 0.0103(5) -0.0009(5)
C13A 0.0202(5) 0.0195(6) 0.0221(6) -0.0010(4) 0.0070(4) 0.0014(4)
C14A 0.0247(6) 0.0260(6) 0.0213(6) 0.0027(5) 0.0030(5) 0.0010(5)
C15A 0.0275(6) 0.0281(7) 0.0225(6) -0.0047(5) 0.0061(5) -0.0059(5)
C16A 0.0246(6) 0.0201(6) 0.0323(7) -0.0029(5) 0.0137(5) -0.0022(5)
C17A 0.0276(6) 0.0230(6) 0.0309(7) 0.0042(5) 0.0036(5) 0.0043(5)
C18A 0.0266(6) 0.0248(6) 0.0242(6) -0.0018(5) -0.0001(5) 0.0026(5)
C19A 0.0198(6) 0.0255(6) 0.0197(6) 0.0021(5) 0.0005(4) -0.0034(5)
C20A 0.0401(8) 0.0175(6) 0.0412(8) -0.0004(5) 0.0126(6) 0.0002(5)

loop_
_atom_type_symbol
_atom_type_description
_atom_type_scat_dispersion_real
_atom_type_scat_dispersion_imag
_atom_type_scat_source
C C 0.0181 0.0091 'International Tables Vol C Tables 4.2.6.8 and 6.1.1.4'
H H 0.0000 0.0000 'International Tables Vol C Tables 4.2.6.8 and 6.1.1.4'
N N 0.0311 0.0180 'International Tables Vol C Tables 4.2.6.8 and 6.1.1.4'
O O 0.0492 0.0322 'International Tables Vol C Tables 4.2.6.8 and 6.1.1.4'

loop_
_geom_angle_atom_site_label_1
_geom_angle_atom_site_label_2
_geom_angle_atom_site_label_3
_geom_angle
_geom_angle_site_symmetry_1
_geom_angle_site_symmetry_3
_geom_angle_publ_flag
C6 O2 H2 109.5 . . ?
C19 O4 C20 116.86(10) . . ?
C2 N1 C13 129.18(10) . . ?
C3 N1 C2 107.10(9) . . ?
C3 N1 C13 122.95(10) . . ?
O1 C1 C2 124.07(11) . . ?
O1 C1 C12 121.99(11) . . ?
C2 C1 C12 113.93(10) . . ?
N1 C2 C1 125.66(11) . . ?
C9 C2 N1 110.17(10) . . ?
C9 C2 C1 124.16(11) . . ?
N1 C3 C4 127.43(11) . . ?
N1 C3 C8 109.61(10) . . ?
C4 C3 C8 122.81(11) . . ?
C3 C4 H4 121.0 . . ?
C5 C4 C3 117.91(11) . . ?
C5 C4 H4 121.0 . . ?
C4 C5 H5 119.3 . . ?
C4 C5 C6 121.48(11) . . ?
C6 C5 H5 119.3 . . ?
O2 C6 C5 115.52(11) . . ?
O2 C6 C7 123.08(12) . . ?
C7 C6 C5 121.36(11) . . ?
C6 C7 C8 117.89(11) . . ?
C6 C7 C19 116.88(11) . . ?
C8 C7 C19 124.98(11) . . ?
C3 C8 C7 118.28(11) . . ?
C3 C8 C9 106.20(10) . . ?
C9 C8 C7 135.37(11) . . ?
C2 C9 C8 106.89(10) . . ?
C2 C9 C10 121.55(10) . . ?
C8 C9 C10 131.40(11) . . ?
C9 C10 H10A 109.5 . . ?
C9 C10 H10B 109.5 . . ?
C9 C10 C11 110.51(10) . . ?
H10A C10 H10B 108.1 . . ?
C11 C10 H10A 109.5 . . ?
C11 C10 H10B 109.5 . . ?
C10 C11 H11A 109.5 . . ?
C10 C11 H11B 109.5 . . ?
H11A C11 H11B 108.0 . . ?
C12 C11 C10 110.94(10) . . ?
C12 C11 H11A 109.5 . . ?
C12 C11 H11B 109.5 . . ?
C1 C12 C11 112.41(10) . . ?
C1 C12 H12A 109.1 . . ?
C1 C12 H12B 109.1 . . ?
C11 C12 H12A 109.1 . . ?
C11 C12 H12B 109.1 . . ?
H12A C12 H12B 107.9 . . ?
C14 C13 N1 118.20(10) . . ?
C14 C13 C18 120.59(11) . . ?
C18 C13 N1 121.18(11) . . ?
C13 C14 H14 120.2 . . ?
C15 C14 C13 119.65(11) . . ?
C15 C14 H14 120.2 . . ?
C14 C15 H15 120.0 . . ?
C16 C15 C14 119.95(12) . . ?
C16 C15 H15 120.0 . . ?
C15 C16 H16 119.9 . . ?
C15 C16 C17 120.15(12) . . ?
C17 C16 H16 119.9 . . ?
C16 C17 H17 119.8 . . ?
C18 C17 C16 120.34(12) . . ?
C18 C17 H17 119.8 . . ?
C13 C18 H18 120.4 . . ?
C17 C18 C13 119.28(11) . . ?
C17 C18 H18 120.4 . . ?
O3 C19 O4 123.24(12) . . ?
O3 C19 C7 123.85(12) . . ?
O4 C19 C7 112.76(10) . . ?
O4 C20 H20A 109.5 . . ?
O4 C20 H20B 109.5 . . ?
O4 C20 H20C 109.5 . . ?
H20A C20 H20B 109.5 . . ?
H20A C20 H20C 109.5 . . ?
H20B C20 H20C 109.5 . . ?
C6A O2A H2A 109.5 . . ?
C19A O4A C20A 116.69(10) . . ?
C2A N1A C13A 128.42(10) . . ?
C3A N1A C2A 107.36(10) . . ?
C3A N1A C13A 123.76(10) . . ?
O1A C1A C2A 123.16(11) . . ?
O1A C1A C12A 123.15(11) . . ?
C2A C1A C12A 113.69(10) . . ?
N1A C2A C1A 124.01(11) . . ?
N1A C2A C9A 110.36(10) . . ?
C9A C2A C1A 125.60(11) . . ?
N1A C3A C4A 126.50(12) . . ?
N1A C3A C8A 109.74(10) . . ?
C4A C3A C8A 123.76(12) . . ?
C3A C4A H4A 121.1 . . ?
C5A C4A C3A 117.73(12) . . ?
C5A C4A H4A 121.1 . . ?
C4A C5A H5A 119.4 . . ?
C4A C5A C6A 121.17(12) . . ?
C6A C5A H5A 119.4 . . ?
O2A C6A C5A 115.61(11) . . ?
O2A C6A C7A 122.64(12) . . ?
C7A C6A C5A 121.73(12) . . ?
C6A C7A C8A 118.14(11) . . ?
C6A C7A C19A 116.70(11) . . ?
C8A C7A C19A 125.11(11) . . ?
C3A C8A C7A 117.29(11) . . ?
C3A C8A C9A 105.87(10) . . ?
C7A C8A C9A 136.77(11) . . ?
C2A C9A C8A 106.66(10) . . ?
C2A C9A C10A 120.32(10) . . ?
C8A C9A C10A 132.94(11) . . ?
C9A C10A H10C 109.4 . . ?
C9A C10A H10D 109.4 . . ?
C9A C10A C11A 111.06(10) . . ?
H10C C10A H10D 108.0 . . ?
C11A C10A H10C 109.4 . . ?
C11A C10A H10D 109.4 . . ?
C10A C11A H11C 109.1 . . ?
C10A C11A H11D 109.1 . . ?
H11C C11A H11D 107.9 . . ?
C12A C11A C10A 112.29(10) . . ?
C12A C11A H11C 109.1 . . ?
C12A C11A H11D 109.1 . . ?
C1A C12A C11A 111.83(10) . . ?
C1A C12A H12C 109.2 . . ?
C1A C12A H12D 109.2 . . ?
C11A C12A H12C 109.2 . . ?
C11A C12A H12D 109.2 . . ?
H12C C12A H12D 107.9 . . ?
C14A C13A N1A 119.61(11) . . ?
C18A C13A N1A 120.06(11) . . ?
C18A C13A C14A 120.29(12) . . ?
C13A C14A H14A 120.2 . . ?
C15A C14A C13A 119.60(12) . . ?
C15A C14A H14A 120.2 . . ?
C14A C15A H15A 119.8 . . ?
C16A C15A C14A 120.31(12) . . ?
C16A C15A H15A 119.8 . . ?
C15A C16A H16A 120.1 . . ?
C15A C16A C17A 119.78(12) . . ?
C17A C16A H16A 120.1 . . ?
C16A C17A H17A 119.9 . . ?
C16A C17A C18A 120.19(12) . . ?
C18A C17A H17A 119.9 . . ?
C13A C18A C17A 119.82(12) . . ?
C13A C18A H18A 120.1 . . ?
C17A C18A H18A 120.1 . . ?
O3A C19A O4A 122.16(12) . . ?
O3A C19A C7A 123.99(12) . . ?
O4A C19A C7A 113.81(10) . . ?
O4A C20A H20D 109.5 . . ?
O4A C20A H20E 109.5 . . ?
O4A C20A H20F 109.5 . . ?
H20D C20A H20E 109.5 . . ?
H20D C20A H20F 109.5 . . ?
H20E C20A H20F 109.5 . . ?

loop_
_geom_bond_atom_site_label_1
_geom_bond_atom_site_label_2
_geom_bond_distance
_geom_bond_site_symmetry_2
_geom_bond_publ_flag
O1 C1 1.2196(16) . ?
O2 H2 0.8200 . ?
O2 C6 1.3540(15) . ?
O3 C19 1.2272(16) . ?
O4 C19 1.3316(17) . ?
O4 C20 1.4423(15) . ?
N1 C2 1.3902(15) . ?
N1 C3 1.3808(15) . ?
N1 C13 1.4306(15) . ?
C1 C2 1.4675(16) . ?
C1 C12 1.5101(17) . ?
C2 C9 1.3834(16) . ?
C3 C4 1.4041(17) . ?
C3 C8 1.4093(16) . ?
C4 H4 0.9300 . ?
C4 C5 1.3676(18) . ?
C5 H5 0.9300 . ?
C5 C6 1.4085(18) . ?
C6 C7 1.3995(17) . ?
C7 C8 1.4359(16) . ?
C7 C19 1.4663(17) . ?
C8 C9 1.4335(16) . ?
C9 C10 1.5062(16) . ?
C10 H10A 0.9700 . ?
C10 H10B 0.9700 . ?
C10 C11 1.5299(17) . ?
C11 H11A 0.9700 . ?
C11 H11B 0.9700 . ?
C11 C12 1.5273(18) . ?
C12 H12A 0.9700 . ?
C12 H12B 0.9700 . ?
C13 C14 1.3903(17) . ?
C13 C18 1.3925(17) . ?
C14 H14 0.9300 . ?
C14 C15 1.3877(17) . ?
C15 H15 0.9300 . ?
C15 C16 1.3864(19) . ?
C16 H16 0.9300 . ?
C16 C17 1.3899(19) . ?
C17 H17 0.9300 . ?
C17 C18 1.3845(17) . ?
C18 H18 0.9300 . ?
C20 H20A 0.9600 . ?
C20 H20B 0.9600 . ?
C20 H20C 0.9600 . ?
O1A C1A 1.2188(16) . ?
O2A H2A 0.8200 . ?
O2A C6A 1.3582(15) . ?
O3A C19A 1.2290(16) . ?
O4A C19A 1.3216(16) . ?
O4A C20A 1.4446(15) . ?
N1A C2A 1.3842(15) . ?
N1A C3A 1.3752(16) . ?
N1A C13A 1.4362(15) . ?
C1A C2A 1.4693(17) . ?
C1A C12A 1.5129(17) . ?
C2A C9A 1.3858(17) . ?
C3A C4A 1.4015(17) . ?
C3A C8A 1.4142(17) . ?
C4A H4A 0.9300 . ?
C4A C5A 1.3681(19) . ?
C5A H5A 0.9300 . ?
C5A C6A 1.408(2) . ?
C6A C7A 1.4032(17) . ?
C7A C8A 1.4384(17) . ?
C7A C19A 1.4696(18) . ?
C8A C9A 1.4392(16) . ?
C9A C10A 1.5090(16) . ?
C10A H10C 0.9700 . ?
C10A H10D 0.9700 . ?
C10A C11A 1.5320(17) . ?
C11A H11C 0.9700 . ?
C11A H11D 0.9700 . ?
C11A C12A 1.5290(18) . ?
C12A H12C 0.9700 . ?
C12A H12D 0.9700 . ?
C13A C14A 1.3896(17) . ?
C13A C18A 1.3831(18) . ?
C14A H14A 0.9300 . ?
C14A C15A 1.3877(19) . ?
C15A H15A 0.9300 . ?
C15A C16A 1.3848(19) . ?
C16A H16A 0.9300 . ?
C16A C17A 1.3869(19) . ?
C17A H17A 0.9300 . ?
C17A C18A 1.3877(19) . ?
C18A H18A 0.9300 . ?
C20A H20D 0.9600 . ?
C20A H20E 0.9600 . ?
C20A H20F 0.9600 . ?

loop_
_geom_torsion_atom_site_label_1
_geom_torsion_atom_site_label_2
_geom_torsion_atom_site_label_3
_geom_torsion_atom_site_label_4
_geom_torsion
_geom_torsion_site_symmetry_1
_geom_torsion_site_symmetry_2
_geom_torsion_site_symmetry_3
_geom_torsion_site_symmetry_4
_geom_torsion_publ_flag
O1 C1 C2 N1 -4.11(19) . . . . ?
O1 C1 C2 C9 174.38(12) . . . . ?
O1 C1 C12 C11 -143.68(12) . . . . ?
O2 C6 C7 C8 176.34(11) . . . . ?
O2 C6 C7 C19 -9.08(17) . . . . ?
N1 C2 C9 C8 -0.12(13) . . . . ?
N1 C2 C9 C10 175.83(10) . . . . ?
N1 C3 C4 C5 173.37(11) . . . . ?
N1 C3 C8 C7 -177.52(10) . . . . ?
N1 C3 C8 C9 -1.29(13) . . . . ?
N1 C13 C14 C15 -178.42(11) . . . . ?
N1 C13 C18 C17 179.39(11) . . . . ?
C1 C2 C9 C8 -178.82(10) . . . . ?
C1 C2 C9 C10 -2.87(18) . . . . ?
C2 N1 C3 C4 -174.46(11) . . . . ?
C2 N1 C3 C8 1.22(13) . . . . ?
C2 N1 C13 C14 -115.71(13) . . . . ?
C2 N1 C13 C18 66.27(17) . . . . ?
C2 C1 C12 C11 35.40(14) . . . . ?
C2 C9 C10 C11 -20.41(16) . . . . ?
C3 N1 C2 C1 178.00(11) . . . . ?
C3 N1 C2 C9 -0.67(13) . . . . ?
C3 N1 C13 C14 52.92(16) . . . . ?
C3 N1 C13 C18 -125.09(12) . . . . ?
C3 C4 C5 C6 1.29(18) . . . . ?
C3 C8 C9 C2 0.85(13) . . . . ?
C3 C8 C9 C10 -174.55(12) . . . . ?
C4 C3 C8 C7 -1.60(17) . . . . ?
C4 C3 C8 C9 174.63(10) . . . . ?
C4 C5 C6 O2 -179.49(11) . . . . ?
C4 C5 C6 C7 2.72(18) . . . . ?
C5 C6 C7 C8 -6.04(17) . . . . ?
C5 C6 C7 C19 168.54(11) . . . . ?
C6 C7 C8 C3 5.40(16) . . . . ?
C6 C7 C8 C9 -169.44(12) . . . . ?
C6 C7 C19 O3 23.17(18) . . . . ?
C6 C7 C19 O4 -152.55(11) . . . . ?
C7 C8 C9 C2 176.13(12) . . . . ?
C7 C8 C9 C10 0.7(2) . . . . ?
C8 C3 C4 C5 -1.79(17) . . . . ?
C8 C7 C19 O3 -162.67(12) . . . . ?
C8 C7 C19 O4 21.61(17) . . . . ?
C8 C9 C10 C11 154.42(12) . . . . ?
C9 C10 C11 C12 50.18(14) . . . . ?
C10 C11 C12 C1 -59.39(14) . . . . ?
C12 C1 C2 N1 176.84(11) . . . . ?
C12 C1 C2 C9 -4.67(17) . . . . ?
C13 N1 C2 C1 -11.96(19) . . . . ?
C13 N1 C2 C9 169.36(11) . . . . ?
C13 N1 C3 C4 14.74(18) . . . . ?
C13 N1 C3 C8 -169.58(10) . . . . ?
C13 C14 C15 C16 -1.11(19) . . . . ?
C14 C13 C18 C17 1.42(18) . . . . ?
C14 C15 C16 C17 1.6(2) . . . . ?
C15 C16 C17 C18 -0.5(2) . . . . ?
C16 C17 C18 C13 -0.96(19) . . . . ?
C18 C13 C14 C15 -0.39(18) . . . . ?
C19 C7 C8 C3 -168.70(11) . . . . ?
C19 C7 C8 C9 16.5(2) . . . . ?
C20 O4 C19 O3 -3.06(18) . . . . ?
C20 O4 C19 C7 172.69(11) . . . . ?
O1A C1A C2A N1A 5.65(19) . . . . ?
O1A C1A C2A C9A -176.24(12) . . . . ?
O1A C1A C12A C11A 145.16(12) . . . . ?
O2A C6A C7A C8A -177.18(10) . . . . ?
O2A C6A C7A C19A 5.27(17) . . . . ?
N1A C2A C9A C8A 0.87(13) . . . . ?
N1A C2A C9A C10A -176.33(10) . . . . ?
N1A C3A C4A C5A -176.17(12) . . . . ?
N1A C3A C8A C7A 178.09(10) . . . . ?
N1A C3A C8A C9A 0.67(13) . . . . ?
N1A C13A C14A C15A -178.78(11) . . . . ?
N1A C13A C18A C17A 179.14(12) . . . . ?
C1A C2A C9A C8A -177.46(11) . . . . ?
C1A C2A C9A C10A 5.33(18) . . . . ?
C2A N1A C3A C4A 179.37(12) . . . . ?
C2A N1A C3A C8A -0.15(13) . . . . ?
C2A N1A C13A C14A -89.41(15) . . . . ?
C2A N1A C13A C18A 92.89(16) . . . . ?
C2A C1A C12A C11A -34.74(14) . . . . ?
C2A C9A C10A C11A 17.44(15) . . . . ?
C3A N1A C2A C1A 177.90(11) . . . . ?
C3A N1A C2A C9A -0.46(13) . . . . ?
C3A N1A C13A C14A 81.84(15) . . . . ?
C3A N1A C13A C18A -95.87(15) . . . . ?
C3A C4A C5A C6A -1.09(18) . . . . ?
C3A C8A C9A C2A -0.92(13) . . . . ?
C3A C8A C9A C10A 175.78(12) . . . . ?
C4A C3A C8A C7A -1.44(18) . . . . ?
C4A C3A C8A C9A -178.86(11) . . . . ?
C4A C5A C6A O2A 178.83(11) . . . . ?
C4A C5A C6A C7A -2.91(19) . . . . ?
C5A C6A C7A C8A 4.68(18) . . . . ?
C5A C6A C7A C19A -172.87(11) . . . . ?
C6A C7A C8A C3A -2.51(16) . . . . ?
C6A C7A C8A C9A 173.87(12) . . . . ?
C6A C7A C19A O3A -14.92(18) . . . . ?
C6A C7A C19A O4A 162.85(11) . . . . ?
C7A C8A C9A C2A -177.58(13) . . . . ?
C7A C8A C9A C10A -0.9(2) . . . . ?
C8A C3A C4A C5A 3.27(18) . . . . ?
C8A C7A C19A O3A 167.72(12) . . . . ?
C8A C7A C19A O4A -14.51(17) . . . . ?
C8A C9A C10A C11A -158.90(12) . . . . ?
C9A C10A C11A C12A -48.52(13) . . . . ?
C10A C11A C12A C1A 58.48(14) . . . . ?
C12A C1A C2A N1A -174.46(11) . . . . ?
C12A C1A C2A C9A 3.66(17) . . . . ?
C13A N1A C2A C1A -9.72(19) . . . . ?
C13A N1A C2A C9A 171.92(11) . . . . ?
C13A N1A C3A C4A 6.54(19) . . . . ?
C13A N1A C3A C8A -172.97(10) . . . . ?
C13A C14A C15A C16A 0.30(19) . . . . ?
C14A C13A C18A C17A 1.4(2) . . . . ?
C14A C15A C16A C17A 0.10(19) . . . . ?
C15A C16A C17A C18A 0.3(2) . . . . ?
C16A C17A C18A C13A -1.1(2) . . . . ?
C18A C13A C14A C15A -1.07(19) . . . . ?
C19A C7A C8A C3A 174.81(11) . . . . ?
C19A C7A C8A C9A -8.8(2) . . . . ?
C20A O4A C19A O3A -3.87(18) . . . . ?
C20A O4A C19A C7A 178.31(11) . . . . ?
